data_4320446
loop_
_publ_author_name
'Kin-ya Akiba'
'Ryo Nadano'
'Wataru Satoh'
'Yohsuke Yamamoto'
'Shigeru Nagase'
'Zhongping Ou'
'Xiaoyu Tan'
'Karl M. Kadish'

_publ_section_title
;
 Synthesis, Structure, Electrochemistry, and Spectroelectrochemistry of
 Hypervalent Phosphorus(V) Octaethylporphyrins and Theoretical Analysis of
 the Nature of the PO Bond in P(OEP)(CH2CH3)(O)
;
_journal_name_full 'Inorganic Chemistry'
_journal_page_first 5553
_journal_page_last 5567
_journal_paper_doi 10.1021/ic010595e
_journal_volume 40
_journal_year 2001
_chemical_formula_sum 'C40 H54 F6 N4 P2'
_chemical_formula_weight 766.83
_space_group_IT_number 2
_symmetry_cell_setting triclinic
_symmetry_Int_Tables_number 2
_symmetry_space_group_name_Hall '-P 1'
_symmetry_space_group_name_H-M 'P -1'
_cell_angle_alpha 87.73(4)
_cell_angle_beta 84.59(4)
_cell_angle_gamma 63.30(3)
_cell_formula_units_Z 2
_cell_length_a 9.769(4)
_cell_length_b 10.863(5)
_cell_length_c 21.26(1)
_cell_measurement_reflns_used 29
_cell_measurement_temperature 298
_cell_measurement_theta_max 35
_cell_measurement_theta_min 30
_cell_volume 2006.6(16)
_computing_data_reduction 'teXsan Ver. 1.11'
_computing_publication_material 'teXsan Ver. 1.11'
_computing_structure_refinement 'teXsan Ver. 1.10'
_computing_structure_solution SIR92
_diffrn_measured_fraction_theta_full 1.0036
_diffrn_measured_fraction_theta_max 1.0036
_diffrn_measurement_device 'Mac Science MXC3'
_diffrn_measurement_method theta/2theta
_diffrn_radiation_detector 'scintillation counter'
_diffrn_radiation_type 'Mo K\a'
_diffrn_radiation_wavelength 0.7107
_diffrn_reflns_av_R_equivalents 0.010
_diffrn_reflns_limit_h_max 11
_diffrn_reflns_limit_h_min -11
_diffrn_reflns_limit_k_max 12
_diffrn_reflns_limit_k_min -12
_diffrn_reflns_limit_l_max 25
_diffrn_reflns_limit_l_min 0
_diffrn_reflns_number 7333
_diffrn_reflns_theta_full 25.00
_diffrn_reflns_theta_max 25.00
_exptl_absorpt_coefficient_mu 1.92
_exptl_absorpt_correction_type none
_exptl_crystal_colour violet
_exptl_crystal_density_diffrn 1.269
_exptl_crystal_density_meas ?
_exptl_crystal_density_method 'not measured'
_exptl_crystal_description plate
_exptl_crystal_F_000 812.00
_exptl_crystal_size_max 0.90
_exptl_crystal_size_mid 0.75
_exptl_crystal_size_min 0.15
_refine_diff_density_max 0.26
_refine_diff_density_min -0.22
_refine_ls_extinction_method none
_refine_ls_goodness_of_fit_ref 1.387
_refine_ls_hydrogen_treatment noref
_refine_ls_number_parameters 490
_refine_ls_number_reflns 4933
_refine_ls_R_factor_gt 0.0583
_refine_ls_shift/su_max 0.0065
_refine_ls_structure_factor_coef F
_refine_ls_weighting_details 'w = 1/[\s^2^(Fo) + 0.00410|Fo|^2^]'
_refine_ls_weighting_scheme calc
_refine_ls_wR_factor_ref 0.0990
_reflns_number_gt 4933
_reflns_number_total 7052
_reflns_threshold_expression F^2^>3.0\s(F^2^)
_cod_data_source_file ic010595e_11.cif
_cod_data_source_block OEPPEt2+PF6-(11b-PF6)
_cod_depositor_comments
;
The following automatic conversions were performed:

'_exptl_crystal_density_meas' value 'not measured' was changed to '?'
- the value is perceived as not measured.

Automatic conversion script
Id: cif_fix_values 3008 2015-01-20 13:52:24Z robertas 
;
_cod_original_cell_volume 2006(1)
_cod_original_sg_symbol_H-M 'P -1 '
_cod_original_formula_sum 'C40 H54 F6 N4 P2 '
_cod_database_code 4320446

loop_
_symmetry_equiv_pos_as_xyz
x,y,z
-x,-y,-z

loop_
_atom_site_label
_atom_site_type_symbol
_atom_site_fract_x
_atom_site_fract_y
_atom_site_fract_z
_atom_site_U_iso_or_equiv
_atom_site_adp_type
_atom_site_occupancy
_atom_site_calc_flag
_atom_site_refinement_flags
_atom_site_disorder_assembly
_atom_site_disorder_group
P(1) P 0.04359(9) 0.41291(8) 0.75004(4) 0.0388(2) Uani 1.00 d . . .
P(2) P 0.5000 0.0000 0.5000 0.0542(4) Uani 1.00 d S . .
P(3) P 0.0000 0.0000 1.0000 0.0541(4) Uani 1.00 d S . .
F(1) F 0.4217(3) 0.1247(3) 0.5477(1) 0.0807(8) Uani 1.00 d . . .
F(2) F 0.6417(3) 0.0337(3) 0.4850(1) 0.0871(9) Uani 1.00 d . . .
F(3) F 0.5820(3) -0.0988(3) 0.5557(1) 0.0872(9) Uani 1.00 d . . .
F(4) F -0.0466(3) 0.1243(3) 0.9523(1) 0.0815(9) Uani 1.00 d . . .
F(5) F 0.1761(3) -0.0341(3) 0.9853(1) 0.0862(9) Uani 1.00 d . . .
F(6) F -0.0158(4) 0.0984(3) 1.0560(1) 0.0877(9) Uani 1.00 d . . .
N(1) N -0.0571(3) 0.6141(3) 0.7503(1) 0.0443(7) Uani 1.00 d . . .
N(2) N -0.0184(3) 0.4136(3) 0.6656(1) 0.0439(7) Uani 1.00 d . . .
N(3) N 0.1432(3) 0.2136(3) 0.7502(1) 0.0432(7) Uani 1.00 d . . .
N(4) N 0.1056(3) 0.4135(3) 0.8342(1) 0.0432(7) Uani 1.00 d . . .
C(1) C 0.2245(4) 0.4149(4) 0.7154(2) 0.054(1) Uani 1.00 d . . .
C(2) C 0.359(1) 0.356(2) 0.7427(7) 0.154(5) Uani 0.60 d P . .
C(3) C -0.1389(4) 0.4151(4) 0.7846(2) 0.055(1) Uani 1.00 d . . .
C(4) C -0.217(1) 0.355(2) 0.7560(7) 0.149(6) Uani 0.60 d P . .
C(5) C -0.0400(4) 0.6998(4) 0.7912(2) 0.0513(10) Uani 1.00 d . . .
C(6) C -0.1303(5) 0.8404(4) 0.7746(2) 0.062(1) Uani 1.00 d . . .
C(7) C -0.2104(5) 0.8411(4) 0.7255(2) 0.063(1) Uani 1.00 d . . .
C(8) C -0.1594(4) 0.6993(3) 0.7085(2) 0.0501(10) Uani 1.00 d . . .
C(9) C -0.1953(4) 0.6573(4) 0.6555(2) 0.056(1) Uani 1.00 d . . .
C(10) C -0.1254(4) 0.5228(3) 0.6342(2) 0.0473(9) Uani 1.00 d . . .
C(11) C -0.1413(4) 0.4795(4) 0.5740(2) 0.054(1) Uani 1.00 d . . .
C(12) C -0.0392(4) 0.3458(4) 0.5673(2) 0.0523(10) Uani 1.00 d . . .
C(13) C 0.0339(4) 0.3041(4) 0.6246(2) 0.0478(9) Uani 1.00 d . . .
C(14) C 0.1334(4) 0.1706(3) 0.6393(2) 0.0502(9) Uani 1.00 d . . .
C(15) C 0.1790(4) 0.1283(3) 0.6986(2) 0.0444(9) Uani 1.00 d . . .
C(16) C 0.2549(4) -0.0126(3) 0.7182(2) 0.0481(9) Uani 1.00 d . . .
C(17) C 0.2582(4) -0.0130(3) 0.7820(2) 0.0463(9) Uani 1.00 d . . .
C(18) C 0.1920(4) 0.1288(3) 0.8011(2) 0.0452(9) Uani 1.00 d . . .
C(19) C 0.1960(4) 0.1709(3) 0.8605(2) 0.0500(10) Uani 1.00 d . . .
C(20) C 0.1615(4) 0.3034(3) 0.8754(2) 0.0464(9) Uani 1.00 d . . .
C(21) C 0.1934(5) 0.3454(4) 0.9331(2) 0.051(1) Uani 1.00 d . . .
C(22) C 0.1621(5) 0.4797(4) 0.9263(2) 0.054(1) Uani 1.00 d . . .
C(23) C 0.1032(4) 0.5227(3) 0.8651(2) 0.0484(10) Uani 1.00 d . . .
C(24) C 0.0376(5) 0.6572(4) 0.8447(2) 0.055(1) Uani 1.00 d . . .
C(25) C -0.1352(7) 0.9615(4) 0.8074(2) 0.084(2) Uani 1.00 d . . .
C(26) C -0.2674(8) 1.0245(7) 0.8544(3) 0.114(2) Uani 1.00 d . . .
C(27) C -0.3274(7) 0.9619(4) 0.6924(2) 0.083(2) Uani 1.00 d . . .
C(28) C -0.2570(9) 1.0248(7) 0.6456(3) 0.112(2) Uani 1.00 d . . .
C(29) C -0.2525(6) 0.5693(4) 0.5287(2) 0.073(1) Uani 1.00 d . . .
C(30) C -0.4133(7) 0.5890(6) 0.5482(4) 0.106(2) Uani 1.00 d . . .
C(31) C -0.0124(5) 0.2524(4) 0.5117(2) 0.068(1) Uani 1.00 d . . .
C(32) C -0.1228(8) 0.1930(6) 0.5153(3) 0.107(2) Uani 1.00 d . . .
C(33) C 0.3134(5) -0.1339(4) 0.6747(2) 0.059(1) Uani 1.00 d . . .
C(34) C 0.1973(7) -0.1842(6) 0.6656(3) 0.104(2) Uani 1.00 d . . .
C(35) C 0.3198(5) -0.1338(4) 0.8253(2) 0.060(1) Uani 1.00 d . . .
C(36) C 0.4865(7) -0.1848(6) 0.8340(3) 0.103(2) Uani 1.00 d . . .
C(37) C 0.2592(6) 0.2533(4) 0.9884(2) 0.067(1) Uani 1.00 d . . .
C(38) C 0.4282(8) 0.1921(6) 0.9850(3) 0.109(2) Uani 1.00 d . . .
C(39) C 0.1830(6) 0.5694(4) 0.9713(2) 0.074(1) Uani 1.00 d . . .
C(40) C 0.3230(7) 0.5903(6) 0.9524(3) 0.101(2) Uani 1.00 d . . .
C(41) C 0.252(2) 0.445(2) 0.6538(6) 0.106(6) Uani 0.40 d P . .
C(42) C -0.195(2) 0.447(2) 0.8478(7) 0.109(5) Uani 0.40 d P . .
H(1) H 0.4253 0.2686 0.7206 0.1104 Uiso 1.00 calc . . .
H(2) H 0.3404 0.3315 0.7855 0.1104 Uiso 1.00 calc . . .
H(3) H 0.4091 0.4103 0.7412 0.1104 Uiso 1.00 calc . . .
H(4) H -0.3201 0.4086 0.7597 0.1116 Uiso 1.00 calc . . .
H(5) H -0.1739 0.3319 0.7141 0.1116 Uiso 1.00 calc . . .
H(6) H -0.1924 0.2670 0.7787 0.1116 Uiso 1.00 calc . . .
H(7) H -0.2777 0.7273 0.6304 0.0665 Uiso 1.00 calc . . .
H(8) H 0.1754 0.1022 0.6041 0.0577 Uiso 1.00 calc . . .
H(9) H 0.2222 0.1024 0.8959 0.0578 Uiso 1.00 calc . . .
H(10) H 0.0497 0.7276 0.8698 0.0651 Uiso 1.00 calc . . .
H(11) H -0.1409 1.0377 0.7768 0.1000 Uiso 1.00 calc . . .
H(12) H -0.0418 0.9422 0.8281 0.1000 Uiso 1.00 calc . . .
H(13) H -0.3568 1.0504 0.8325 0.1249 Uiso 1.00 calc . . .
H(14) H -0.2579 0.9543 0.8836 0.1249 Uiso 1.00 calc . . .
H(15) H -0.2697 1.1009 0.8741 0.1249 Uiso 1.00 calc . . .
H(16) H -0.3990 0.9413 0.6715 0.1000 Uiso 1.00 calc . . .
H(17) H -0.3967 1.0374 0.7230 0.1000 Uiso 1.00 calc . . .
H(18) H -0.3313 1.1010 0.6262 0.1228 Uiso 1.00 calc . . .
H(19) H -0.1958 0.9547 0.6162 0.1228 Uiso 1.00 calc . . .
H(20) H -0.1939 1.0510 0.6677 0.1228 Uiso 1.00 calc . . .
H(21) H -0.2307 0.5321 0.4873 0.0896 Uiso 1.00 calc . . .
H(22) H -0.2600 0.6604 0.5264 0.0896 Uiso 1.00 calc . . .
H(23) H -0.4873 0.6474 0.5208 0.1098 Uiso 1.00 calc . . .
H(24) H -0.4170 0.5030 0.5519 0.1098 Uiso 1.00 calc . . .
H(25) H -0.4470 0.6323 0.5904 0.1098 Uiso 1.00 calc . . .
H(26) H -0.0208 0.3053 0.4716 0.0847 Uiso 1.00 calc . . .
H(27) H 0.0957 0.1812 0.5077 0.0847 Uiso 1.00 calc . . .
H(28) H -0.2233 0.2613 0.5179 0.1196 Uiso 1.00 calc . . .
H(29) H -0.1033 0.1313 0.4811 0.1196 Uiso 1.00 calc . . .
H(30) H -0.1068 0.1371 0.5540 0.1196 Uiso 1.00 calc . . .
H(31) H 0.3500 -0.1142 0.6339 0.0743 Uiso 1.00 calc . . .
H(32) H 0.4025 -0.2120 0.6913 0.0743 Uiso 1.00 calc . . .
H(33) H 0.1115 -0.1123 0.6479 0.1156 Uiso 1.00 calc . . .
H(34) H 0.2387 -0.2625 0.6380 0.1156 Uiso 1.00 calc . . .
H(35) H 0.1639 -0.2099 0.7054 0.1156 Uiso 1.00 calc . . .
H(36) H 0.2625 -0.1126 0.8663 0.0735 Uiso 1.00 calc . . .
H(37) H 0.3070 -0.2110 0.8089 0.0735 Uiso 1.00 calc . . .
H(38) H 0.5449 -0.2118 0.7946 0.1142 Uiso 1.00 calc . . .
H(39) H 0.5218 -0.2617 0.8624 0.1142 Uiso 1.00 calc . . .
H(40) H 0.5005 -0.1123 0.8516 0.1142 Uiso 1.00 calc . . .
H(41) H 0.2151 0.3066 1.0283 0.0821 Uiso 1.00 calc . . .
H(42) H 0.2229 0.1820 0.9922 0.0821 Uiso 1.00 calc . . .
H(43) H 0.4627 0.2607 0.9822 0.1174 Uiso 1.00 calc . . .
H(44) H 0.4706 0.1352 0.9468 0.1174 Uiso 1.00 calc . . .
H(45) H 0.4707 0.1326 1.0199 0.1174 Uiso 1.00 calc . . .
H(46) H 0.0990 0.6604 0.9741 0.0908 Uiso 1.00 calc . . .
H(47) H 0.1977 0.5319 1.0128 0.0908 Uiso 1.00 calc . . .
H(48) H 0.3158 0.6296 0.9092 0.1085 Uiso 1.00 calc . . .
H(49) H 0.4144 0.5018 0.9484 0.1085 Uiso 1.00 calc . . .
H(50) H 0.3402 0.6474 0.9787 0.1085 Uiso 1.00 calc . . .

loop_
_atom_site_aniso_label
_atom_site_aniso_U_11
_atom_site_aniso_U_22
_atom_site_aniso_U_33
_atom_site_aniso_U_12
_atom_site_aniso_U_13
_atom_site_aniso_U_23
P(1) 0.0432(5) 0.0356(4) 0.0360(4) -0.0159(3) -0.0057(3) -0.0002(3)
P(2) 0.0515(7) 0.0516(8) 0.0408(7) -0.0062(6) -0.0066(6) 0.0027(6)
P(3) 0.0818(10) 0.0514(8) 0.0412(7) -0.0404(7) -0.0052(6) -0.0030(6)
F(1) 0.083(2) 0.069(2) 0.066(2) -0.013(1) 0.004(1) -0.019(1)
F(2) 0.070(2) 0.100(2) 0.087(2) -0.036(1) 0.002(1) -0.007(2)
F(3) 0.100(2) 0.072(2) 0.069(2) -0.016(1) -0.033(1) 0.020(1)
F(4) 0.113(2) 0.068(2) 0.071(2) -0.049(1) -0.012(1) 0.018(1)
F(5) 0.086(2) 0.097(2) 0.088(2) -0.053(2) -0.003(1) 0.006(2)
F(6) 0.129(2) 0.073(2) 0.067(2) -0.047(2) -0.016(2) -0.020(1)
N(1) 0.053(2) 0.037(1) 0.042(1) -0.018(1) -0.012(1) 0.000(1)
N(2) 0.046(1) 0.040(1) 0.041(2) -0.013(1) -0.008(1) -0.003(1)
N(3) 0.052(2) 0.035(1) 0.038(1) -0.016(1) -0.003(1) 0.000(1)
N(4) 0.055(2) 0.039(1) 0.038(1) -0.022(1) -0.012(1) 0.004(1)
C(1) 0.045(2) 0.061(2) 0.058(2) -0.027(2) -0.003(2) 0.008(2)
C(2) 0.048(5) 0.22(1) 0.17(1) -0.045(7) 0.000(6) 0.09(1)
C(3) 0.047(2) 0.060(2) 0.060(2) -0.028(2) 0.006(2) -0.009(2)
C(4) 0.137(9) 0.21(1) 0.17(1) -0.14(1) 0.078(9) -0.09(1)
C(5) 0.063(2) 0.041(2) 0.047(2) -0.019(2) -0.015(2) 0.002(1)
C(6) 0.084(3) 0.038(2) 0.061(2) -0.020(2) -0.028(2) 0.002(2)
C(7) 0.081(3) 0.037(2) 0.061(2) -0.014(2) -0.023(2) -0.001(2)
C(8) 0.060(2) 0.038(2) 0.047(2) -0.016(2) -0.012(2) -0.002(1)
C(9) 0.061(2) 0.043(2) 0.054(2) -0.012(2) -0.021(2) -0.001(2)
C(10) 0.051(2) 0.045(2) 0.043(2) -0.016(2) -0.015(2) 0.000(1)
C(11) 0.055(2) 0.050(2) 0.048(2) -0.014(2) -0.015(2) -0.002(2)
C(12) 0.055(2) 0.051(2) 0.042(2) -0.015(2) -0.008(2) -0.005(2)
C(13) 0.049(2) 0.048(2) 0.038(2) -0.014(1) -0.005(1) -0.004(1)
C(14) 0.056(2) 0.044(2) 0.040(2) -0.012(2) -0.002(2) -0.007(1)
C(15) 0.046(2) 0.040(2) 0.040(2) -0.014(1) 0.002(1) -0.003(1)
C(16) 0.049(2) 0.041(2) 0.046(2) -0.014(1) 0.002(1) -0.005(1)
C(17) 0.056(2) 0.040(2) 0.042(2) -0.020(1) -0.003(1) 0.002(1)
C(18) 0.055(2) 0.041(2) 0.040(2) -0.023(2) -0.002(1) 0.003(1)
C(19) 0.068(2) 0.042(2) 0.043(2) -0.027(2) -0.010(2) 0.006(1)
C(20) 0.060(2) 0.047(2) 0.037(2) -0.028(2) -0.007(1) 0.003(1)
C(21) 0.071(2) 0.053(2) 0.036(2) -0.032(2) -0.011(2) 0.004(1)
C(22) 0.070(2) 0.052(2) 0.046(2) -0.031(2) -0.018(2) 0.001(2)
C(23) 0.060(2) 0.045(2) 0.044(2) -0.025(2) -0.014(2) 0.002(1)
C(24) 0.073(2) 0.045(2) 0.052(2) -0.027(2) -0.021(2) -0.002(2)
C(25) 0.115(4) 0.047(2) 0.073(3) -0.016(2) -0.039(3) -0.002(2)
C(26) 0.125(5) 0.104(4) 0.107(5) -0.040(4) -0.026(4) -0.023(4)
C(27) 0.120(4) 0.048(2) 0.069(3) -0.022(2) -0.038(3) 0.000(2)
C(28) 0.137(5) 0.106(4) 0.106(5) -0.060(4) -0.052(4) 0.028(4)
C(29) 0.087(3) 0.053(2) 0.062(3) -0.010(2) -0.036(2) -0.005(2)
C(30) 0.084(4) 0.079(3) 0.150(6) -0.020(3) -0.056(4) -0.016(3)
C(31) 0.078(3) 0.059(2) 0.046(2) -0.008(2) -0.019(2) -0.010(2)
C(32) 0.127(5) 0.090(4) 0.111(5) -0.051(4) -0.015(4) -0.038(3)
C(33) 0.072(2) 0.041(2) 0.049(2) -0.011(2) 0.001(2) -0.005(2)
C(34) 0.115(4) 0.095(4) 0.112(5) -0.056(4) 0.007(4) -0.045(3)
C(35) 0.083(3) 0.040(2) 0.054(2) -0.025(2) -0.004(2) 0.004(2)
C(36) 0.092(4) 0.091(4) 0.113(5) -0.030(3) -0.034(3) 0.044(3)
C(37) 0.105(3) 0.057(2) 0.048(2) -0.042(2) -0.024(2) 0.011(2)
C(38) 0.121(5) 0.091(4) 0.108(5) -0.036(3) -0.056(4) 0.039(3)
C(39) 0.117(4) 0.052(2) 0.065(3) -0.041(2) -0.041(3) 0.005(2)
C(40) 0.110(4) 0.079(3) 0.135(5) -0.051(3) -0.063(4) 0.015(3)
C(41) 0.11(1) 0.18(2) 0.062(8) -0.10(1) -0.005(7) 0.025(9)
C(42) 0.076(8) 0.17(2) 0.074(9) -0.049(10) 0.006(7) -0.021(9)

loop_
_atom_type_symbol
_atom_type_description
_atom_type_scat_dispersion_real
_atom_type_scat_dispersion_imag
_atom_type_scat_source
C C 0.003 0.002
;International Tables for Crystallography
(1992, Vol. C, Tables 4.2.6.8 and 6.1.1.1)
;
H H 0.000 0.000
;International Tables for Crystallography
(1992, Vol. C, Table 6.1.1.2)
;
N N 0.006 0.003
;International Tables for Crystallography
(1992, Vol. C, Tables 4.2.6.8 and 6.1.1.1)
;
F F 0.017 0.010
;International Tables for Crystallography
(1992, Vol. C, Tables 4.2.6.8 and 6.1.1.1)
;
P P 0.102 0.094
;International Tables for Crystallography
(1992, Vol. C, Tables 4.2.6.8 and 6.1.1.1)
;

loop_
_geom_angle_atom_site_label_1
_geom_angle_atom_site_label_2
_geom_angle_atom_site_label_3
_geom_angle
_geom_angle_site_symmetry_1
_geom_angle_site_symmetry_2
_geom_angle_site_symmetry_3
_geom_angle_publ_flag
N(1) P(1) N(2) 89.8(1) . . . yes
N(1) P(1) N(3) 179.7(1) . . . yes
N(1) P(1) N(4) 89.9(1) . . . yes
N(1) P(1) C(1) 89.4(1) . . . yes
N(1) P(1) C(3) 89.3(1) . . . yes
N(2) P(1) N(3) 90.5(1) . . . yes
N(2) P(1) N(4) 179.6(1) . . . yes
N(2) P(1) C(1) 90.1(2) . . . yes
N(2) P(1) C(3) 89.9(2) . . . yes
N(3) P(1) N(4) 89.9(1) . . . yes
N(3) P(1) C(1) 90.7(1) . . . yes
N(3) P(1) C(3) 90.6(1) . . . yes
N(4) P(1) C(1) 89.7(1) . . . yes
N(4) P(1) C(3) 90.3(2) . . . yes
C(1) P(1) C(3) 178.7(2) . . . yes
F(1) P(2) F(1) 180.0 . . 2_656 yes
F(1) P(2) F(2) 90.3(2) . . . yes
F(1) P(2) F(2) 89.7(2) . . 2_656 yes
F(1) P(2) F(3) 89.9(1) . . . yes
F(1) P(2) F(3) 90.1(1) . . 2_656 yes
F(1) P(2) F(2) 89.7(2) 2_656 . . yes
F(1) P(2) F(2) 90.3(2) 2_656 . 2_656 yes
F(1) P(2) F(3) 90.1(1) 2_656 . . yes
F(1) P(2) F(3) 89.9(1) 2_656 . 2_656 yes
F(2) P(2) F(2) 180.0 . . 2_656 yes
F(2) P(2) F(3) 90.8(2) . . . yes
F(2) P(2) F(3) 89.2(2) . . 2_656 yes
F(2) P(2) F(3) 89.2(2) 2_656 . . yes
F(2) P(2) F(3) 90.8(2) 2_656 . 2_656 yes
F(3) P(2) F(3) 180.0 . . 2_656 yes
F(4) P(3) F(4) 180.0 . . 2_557 yes
F(4) P(3) F(5) 90.0(2) . . . yes
F(4) P(3) F(5) 90.0(2) . . 2_557 yes
F(4) P(3) F(6) 90.5(1) . . . yes
F(4) P(3) F(6) 89.5(1) . . 2_557 yes
F(4) P(3) F(5) 90.0(2) 2_557 . . yes
F(4) P(3) F(5) 90.0(2) 2_557 . 2_557 yes
F(4) P(3) F(6) 89.5(1) 2_557 . . yes
F(4) P(3) F(6) 90.5(1) 2_557 . 2_557 yes
F(5) P(3) F(5) 180.0 . . 2_557 yes
F(5) P(3) F(6) 90.4(2) . . . yes
F(5) P(3) F(6) 89.6(2) . . 2_557 yes
F(5) P(3) F(6) 89.6(2) 2_557 . . yes
F(5) P(3) F(6) 90.4(2) 2_557 . 2_557 yes
F(6) P(3) F(6) 180.0 . . 2_557 yes
P(1) N(1) C(5) 127.3(2) . . . yes
P(1) N(1) C(8) 126.7(2) . . . yes
C(5) N(1) C(8) 106.0(3) . . . yes
P(1) N(2) C(10) 127.8(2) . . . yes
P(1) N(2) C(13) 127.3(2) . . . yes
C(10) N(2) C(13) 104.9(3) . . . yes
P(1) N(3) C(15) 126.6(2) . . . yes
P(1) N(3) C(18) 127.3(2) . . . yes
C(15) N(3) C(18) 106.1(3) . . . yes
P(1) N(4) C(20) 127.1(2) . . . yes
P(1) N(4) C(23) 127.2(2) . . . yes
C(20) N(4) C(23) 105.6(3) . . . yes
P(1) C(1) C(2) 124.2(5) . . . yes
P(1) C(1) C(41) 125.1(6) . . . yes
C(2) C(1) C(41) 109.1(8) . . . yes
P(1) C(3) C(4) 123.9(5) . . . yes
P(1) C(3) C(42) 123.6(7) . . . yes
C(4) C(3) C(42) 110.9(8) . . . yes
N(1) C(5) C(6) 110.2(3) . . . yes
N(1) C(5) C(24) 124.7(3) . . . yes
C(6) C(5) C(24) 124.7(3) . . . yes
C(5) C(6) C(7) 107.3(3) . . . yes
C(5) C(6) C(25) 124.9(4) . . . yes
C(7) C(6) C(25) 127.8(3) . . . yes
C(6) C(7) C(8) 106.6(3) . . . yes
C(6) C(7) C(27) 128.9(3) . . . yes
C(8) C(7) C(27) 124.4(4) . . . yes
N(1) C(8) C(7) 109.7(3) . . . yes
N(1) C(8) C(9) 125.6(3) . . . yes
C(7) C(8) C(9) 124.4(3) . . . yes
C(8) C(9) C(10) 123.6(3) . . . yes
N(2) C(10) C(9) 124.5(3) . . . yes
N(2) C(10) C(11) 110.4(3) . . . yes
C(9) C(10) C(11) 124.8(3) . . . yes
C(10) C(11) C(12) 106.9(3) . . . yes
C(10) C(11) C(29) 124.9(3) . . . yes
C(12) C(11) C(29) 128.2(3) . . . yes
C(11) C(12) C(13) 107.2(3) . . . yes
C(11) C(12) C(31) 127.3(3) . . . yes
C(13) C(12) C(31) 125.4(3) . . . yes
N(2) C(13) C(12) 110.5(3) . . . yes
N(2) C(13) C(14) 124.3(3) . . . yes
C(12) C(13) C(14) 125.0(3) . . . yes
C(13) C(14) C(15) 123.9(3) . . . yes
N(3) C(15) C(14) 125.2(3) . . . yes
N(3) C(15) C(16) 109.5(3) . . . yes
C(14) C(15) C(16) 124.8(3) . . . yes
C(15) C(16) C(17) 107.5(3) . . . yes
C(15) C(16) C(33) 124.6(3) . . . yes
C(17) C(16) C(33) 128.0(3) . . . yes
C(16) C(17) C(18) 106.4(3) . . . yes
C(16) C(17) C(35) 128.4(3) . . . yes
C(18) C(17) C(35) 125.2(3) . . . yes
N(3) C(18) C(17) 110.4(3) . . . yes
N(3) C(18) C(19) 125.2(3) . . . yes
C(17) C(18) C(19) 123.9(3) . . . yes
C(18) C(19) C(20) 123.7(3) . . . yes
N(4) C(20) C(19) 124.5(3) . . . yes
N(4) C(20) C(21) 110.4(3) . . . yes
C(19) C(20) C(21) 124.8(3) . . . yes
C(20) C(21) C(22) 106.9(3) . . . yes
C(20) C(21) C(37) 125.7(3) . . . yes
C(22) C(21) C(37) 127.3(3) . . . yes
C(21) C(22) C(23) 107.0(3) . . . yes
C(21) C(22) C(39) 128.2(3) . . . yes
C(23) C(22) C(39) 124.8(3) . . . yes
N(4) C(23) C(22) 110.1(3) . . . yes
N(4) C(23) C(24) 125.1(3) . . . yes
C(22) C(23) C(24) 124.4(3) . . . yes
C(5) C(24) C(23) 123.8(3) . . . yes
C(6) C(25) C(26) 113.2(5) . . . yes
C(7) C(27) C(28) 112.8(5) . . . yes
C(11) C(29) C(30) 111.6(4) . . . yes
C(12) C(31) C(32) 112.3(4) . . . yes
C(16) C(33) C(34) 113.8(4) . . . yes
C(17) C(35) C(36) 113.6(4) . . . yes
C(21) C(37) C(38) 112.7(4) . . . yes
C(22) C(39) C(40) 112.3(4) . . . yes

loop_
_geom_bond_atom_site_label_1
_geom_bond_atom_site_label_2
_geom_bond_distance
_geom_bond_site_symmetry_1
_geom_bond_site_symmetry_2
_geom_bond_publ_flag
P(1) N(1) 1.952(3) . . yes
P(1) N(2) 1.947(3) . . yes
P(1) N(3) 1.934(3) . . yes
P(1) N(4) 1.944(3) . . yes
P(1) C(1) 1.859(4) . . yes
P(1) C(3) 1.853(4) . . yes
P(2) F(1) 1.576(2) . . yes
P(2) F(1) 1.576(2) . 2_656 yes
P(2) F(2) 1.586(3) . . yes
P(2) F(2) 1.586(3) . 2_656 yes
P(2) F(3) 1.582(2) . . yes
P(2) F(3) 1.582(2) . 2_656 yes
P(3) F(4) 1.577(2) . . yes
P(3) F(4) 1.577(2) . 2_557 yes
P(3) F(5) 1.590(3) . . yes
P(3) F(5) 1.590(3) . 2_557 yes
P(3) F(6) 1.582(2) . . yes
P(3) F(6) 1.582(2) . 2_557 yes
N(1) C(5) 1.372(4) . . yes
N(1) C(8) 1.384(4) . . yes
N(2) C(10) 1.378(4) . . yes
N(2) C(13) 1.373(4) . . yes
N(3) C(15) 1.378(4) . . yes
N(3) C(18) 1.368(4) . . yes
N(4) C(20) 1.384(4) . . yes
N(4) C(23) 1.369(4) . . yes
C(1) C(2) 1.36(1) . . yes
C(1) C(41) 1.37(1) . . yes
C(3) C(4) 1.39(1) . . yes
C(3) C(42) 1.40(1) . . yes
C(5) C(6) 1.429(5) . . yes
C(5) C(24) 1.373(5) . . yes
C(6) C(7) 1.360(6) . . yes
C(6) C(25) 1.493(6) . . yes
C(7) C(8) 1.439(5) . . yes
C(7) C(27) 1.501(6) . . yes
C(8) C(9) 1.364(5) . . yes
C(9) C(10) 1.380(5) . . yes
C(10) C(11) 1.427(5) . . yes
C(11) C(12) 1.346(5) . . yes
C(11) C(29) 1.493(5) . . yes
C(12) C(13) 1.424(5) . . yes
C(12) C(31) 1.513(5) . . yes
C(13) C(14) 1.379(5) . . yes
C(14) C(15) 1.370(5) . . yes
C(15) C(16) 1.434(5) . . yes
C(16) C(17) 1.359(5) . . yes
C(16) C(33) 1.495(5) . . yes
C(17) C(18) 1.436(5) . . yes
C(17) C(35) 1.494(5) . . yes
C(18) C(19) 1.370(5) . . yes
C(19) C(20) 1.365(5) . . yes
C(20) C(21) 1.434(5) . . yes
C(21) C(22) 1.354(5) . . yes
C(21) C(37) 1.505(5) . . yes
C(22) C(23) 1.447(5) . . yes
C(22) C(39) 1.481(5) . . yes
C(23) C(24) 1.377(5) . . yes
C(25) C(26) 1.467(9) . . yes
C(27) C(28) 1.472(9) . . yes
C(29) C(30) 1.507(8) . . yes
C(31) C(32) 1.481(8) . . yes
C(33) C(34) 1.494(7) . . yes
C(35) C(36) 1.493(7) . . yes
C(37) C(38) 1.472(8) . . yes
C(39) C(40) 1.501(8) . . yes

loop_
_geom_contact_atom_site_label_1
_geom_contact_atom_site_label_2
_geom_contact_distance
_geom_contact_site_symmetry_1
_geom_contact_site_symmetry_2
_geom_contact_publ_flag
F(1) C(14) 3.123(5) . . ?
F(1) C(29) 3.400(5) . 2_566 ?
F(2) C(14) 3.425(4) . 2_656 ?
F(2) C(32) 3.556(7) . 1_655 ?
F(2) C(31) 3.563(5) . 2_656 ?
F(2) C(33) 3.574(5) . 2_656 ?
F(3) C(28) 3.255(7) . 1_645 ?
F(3) C(29) 3.270(5) . 1_645 ?
F(3) C(27) 3.290(5) . 1_645 ?
F(3) C(30) 3.381(7) . 1_645 ?
F(3) C(9) 3.391(4) . 1_645 ?
F(4) C(19) 3.132(5) . . ?
F(4) C(39) 3.394(5) . 2_567 ?
F(4) C(40) 3.598(8) . 2_567 ?
F(5) C(19) 3.443(4) . . ?
F(5) C(38) 3.563(7) . 2_657 ?
F(5) C(37) 3.566(5) . . ?
F(5) C(35) 3.569(5) . . ?
F(6) C(26) 3.247(7) . 2_567 ?
F(6) C(39) 3.278(5) . 2_567 ?
F(6) C(25) 3.291(6) . 2_567 ?
F(6) C(24) 3.377(4) . 2_567 ?
F(6) C(40) 3.377(7) . 2_567 ?

loop_
_geom_torsion_atom_site_label_1
_geom_torsion_atom_site_label_2
_geom_torsion_atom_site_label_3
_geom_torsion_atom_site_label_4
_geom_torsion
_geom_torsion_site_symmetry_1
_geom_torsion_site_symmetry_2
_geom_torsion_site_symmetry_3
_geom_torsion_site_symmetry_4
_geom_torsion_publ_flag
P(1) N(1) C(5) C(6) 178.4(3) . . . . yes
P(1) N(1) C(5) C(24) -8.8(6) . . . . yes
P(1) N(1) C(8) C(7) 178.7(3) . . . . yes
P(1) N(1) C(8) C(9) -7.5(6) . . . . yes
P(1) N(2) C(10) C(9) 8.1(5) . . . . yes
P(1) N(2) C(10) C(11) -178.0(2) . . . . yes
P(1) N(2) C(13) C(12) 180.0(2) . . . . yes
P(1) N(2) C(13) C(14) 5.0(5) . . . . yes
P(1) N(3) C(15) C(14) -8.2(5) . . . . yes
P(1) N(3) C(15) C(16) 178.8(2) . . . . yes
P(1) N(3) C(18) C(17) 179.0(2) . . . . yes
P(1) N(3) C(18) C(19) -8.8(5) . . . . yes
P(1) N(4) C(20) C(19) 6.5(5) . . . . yes
P(1) N(4) C(20) C(21) -179.6(2) . . . . yes
P(1) N(4) C(23) C(22) -178.6(2) . . . . yes
P(1) N(4) C(23) C(24) 8.7(5) . . . . yes
N(1) P(1) N(2) C(10) -14.0(3) . . . . yes
N(1) P(1) N(2) C(13) 167.0(3) . . . . yes
N(1) P(1) N(3) C(15) 171(27) . . . . yes
N(1) P(1) N(3) C(18) -8(27) . . . . yes
N(1) P(1) N(4) C(20) 166.0(3) . . . . yes
N(1) P(1) N(4) C(23) -14.1(3) . . . . yes
N(1) P(1) C(1) C(2) 121.1(10) . . . . yes
N(1) P(1) C(1) C(41) -75(1) . . . . yes
N(1) P(1) C(3) C(4) 120.6(9) . . . . yes
N(1) P(1) C(3) C(42) -75.1(10) . . . . yes
N(1) C(5) C(6) C(7) 3.7(5) . . . . yes
N(1) C(5) C(6) C(25) -177.7(5) . . . . yes
N(1) C(5) C(24) C(23) -2.6(7) . . . . yes
N(1) C(8) C(7) C(6) 4.3(5) . . . . yes
N(1) C(8) C(7) C(27) -177.1(4) . . . . yes
N(1) C(8) C(9) C(10) -4.4(7) . . . . yes
N(2) P(1) N(1) C(5) -165.6(3) . . . . yes
N(2) P(1) N(1) C(8) 13.6(3) . . . . yes
N(2) P(1) N(3) C(15) 14.5(3) . . . . yes
N(2) P(1) N(3) C(18) -165.3(3) . . . . yes
N(2) P(1) N(4) C(20) -163(16) . . . . yes
N(2) P(1) N(4) C(23) 16(16) . . . . yes
N(2) P(1) C(1) C(2) -149.2(10) . . . . yes
N(2) P(1) C(1) C(41) 14(1) . . . . yes
N(2) P(1) C(3) C(4) 30.9(9) . . . . yes
N(2) P(1) C(3) C(42) -164.8(10) . . . . yes
N(2) C(10) C(9) C(8) 4.1(6) . . . . yes
N(2) C(10) C(11) C(12) -2.8(4) . . . . yes
N(2) C(10) C(11) C(29) 176.9(4) . . . . yes
N(2) C(13) C(12) C(11) -2.6(4) . . . . yes
N(2) C(13) C(12) C(31) -178.9(4) . . . . yes
N(2) C(13) C(14) C(15) 7.4(6) . . . . yes
N(3) P(1) N(1) C(5) 37(27) . . . . yes
N(3) P(1) N(1) C(8) -143(27) . . . . yes
N(3) P(1) N(2) C(10) 165.9(3) . . . . yes
N(3) P(1) N(2) C(13) -13.1(3) . . . . yes
N(3) P(1) N(4) C(20) -13.8(3) . . . . yes
N(3) P(1) N(4) C(23) 166.0(3) . . . . yes
N(3) P(1) C(1) C(2) -58.7(10) . . . . yes
N(3) P(1) C(1) C(41) 104(1) . . . . yes
N(3) P(1) C(3) C(4) -59.6(9) . . . . yes
N(3) P(1) C(3) C(42) 104.7(10) . . . . yes
N(3) C(15) C(14) C(13) -5.8(6) . . . . yes
N(3) C(15) C(16) C(17) 3.1(4) . . . . yes
N(3) C(15) C(16) C(33) -178.7(3) . . . . yes
N(3) C(18) C(17) C(16) 2.7(4) . . . . yes
N(3) C(18) C(17) C(35) -178.4(3) . . . . yes
N(3) C(18) C(19) C(20) -4.8(6) . . . . yes
N(4) P(1) N(1) C(5) 14.1(3) . . . . yes
N(4) P(1) N(1) C(8) -166.6(3) . . . . yes
N(4) P(1) N(2) C(10) -44(16) . . . . yes
N(4) P(1) N(2) C(13) 136(16) . . . . yes
N(4) P(1) N(3) C(15) -165.3(3) . . . . yes
N(4) P(1) N(3) C(18) 14.9(3) . . . . yes
N(4) P(1) C(1) C(2) 31.2(10) . . . . yes
N(4) P(1) C(1) C(41) -165(1) . . . . yes
N(4) P(1) C(3) C(4) -149.5(9) . . . . yes
N(4) P(1) C(3) C(42) 14.8(10) . . . . yes
N(4) C(20) C(19) C(18) 5.9(6) . . . . yes
N(4) C(20) C(21) C(22) -2.1(4) . . . . yes
N(4) C(20) C(21) C(37) -178.4(4) . . . . yes
N(4) C(23) C(22) C(21) -2.7(4) . . . . yes
N(4) C(23) C(22) C(39) 177.0(4) . . . . yes
N(4) C(23) C(24) C(5) 2.7(6) . . . . yes
C(1) P(1) N(1) C(5) -75.5(3) . . . . yes
C(1) P(1) N(1) C(8) 103.7(3) . . . . yes
C(1) P(1) N(2) C(10) -103.4(3) . . . . yes
C(1) P(1) N(2) C(13) 77.6(3) . . . . yes
C(1) P(1) N(3) C(15) -75.6(3) . . . . yes
C(1) P(1) N(3) C(18) 104.6(3) . . . . yes
C(1) P(1) N(4) C(20) -104.5(3) . . . . yes
C(1) P(1) N(4) C(23) 75.4(3) . . . . yes
C(1) P(1) C(3) C(4) 119(8) . . . . yes
C(1) P(1) C(3) C(42) -76(8) . . . . yes
C(2) C(1) P(1) C(3) 122(8) . . . . yes
C(3) P(1) N(1) C(5) 104.5(3) . . . . yes
C(3) P(1) N(1) C(8) -76.3(3) . . . . yes
C(3) P(1) N(2) C(10) 75.3(3) . . . . yes
C(3) P(1) N(2) C(13) -103.6(3) . . . . yes
C(3) P(1) N(3) C(15) 104.3(3) . . . . yes
C(3) P(1) N(3) C(18) -75.4(3) . . . . yes
C(3) P(1) N(4) C(20) 76.7(3) . . . . yes
C(3) P(1) N(4) C(23) -103.4(3) . . . . yes
C(3) P(1) C(1) C(41) -73(8) . . . . yes
C(5) N(1) C(8) C(7) -2.0(4) . . . . yes
C(5) N(1) C(8) C(9) 171.9(4) . . . . yes
C(5) C(6) C(7) C(8) -4.7(5) . . . . yes
C(5) C(6) C(7) C(27) 176.8(5) . . . . yes
C(5) C(6) C(25) C(26) -97.7(6) . . . . yes
C(5) C(24) C(23) C(22) -169.0(4) . . . . yes
C(6) C(5) N(1) C(8) -1.0(4) . . . . yes
C(6) C(5) C(24) C(23) 169.2(4) . . . . yes
C(6) C(7) C(8) C(9) -169.7(4) . . . . yes
C(6) C(7) C(27) C(28) 80.2(7) . . . . yes
C(7) C(6) C(5) C(24) -169.1(4) . . . . yes
C(7) C(6) C(25) C(26) 80.6(7) . . . . yes
C(7) C(8) C(9) C(10) 168.6(4) . . . . yes
C(8) N(1) C(5) C(24) 171.8(4) . . . . yes
C(8) C(7) C(6) C(25) 176.8(5) . . . . yes
C(8) C(7) C(27) C(28) -98.1(6) . . . . yes
C(8) C(9) C(10) C(11) -169.0(4) . . . . yes
C(9) C(8) C(7) C(27) 8.9(7) . . . . yes
C(9) C(10) N(2) C(13) -172.8(4) . . . . yes
C(9) C(10) C(11) C(12) 171.1(4) . . . . yes
C(9) C(10) C(11) C(29) -9.1(6) . . . . yes
C(10) N(2) C(13) C(12) 0.8(4) . . . . yes
C(10) N(2) C(13) C(14) -174.1(4) . . . . yes
C(10) C(11) C(12) C(13) 3.1(4) . . . . yes
C(10) C(11) C(12) C(31) 179.3(4) . . . . yes
C(10) C(11) C(29) C(30) -77.3(5) . . . . yes
C(11) C(10) N(2) C(13) 1.2(4) . . . . yes
C(11) C(12) C(13) C(14) 172.3(4) . . . . yes
C(11) C(12) C(31) C(32) -83.3(6) . . . . yes
C(12) C(11) C(29) C(30) 102.4(5) . . . . yes
C(12) C(13) C(14) C(15) -166.8(4) . . . . yes
C(13) C(12) C(11) C(29) -176.6(4) . . . . yes
C(13) C(12) C(31) C(32) 92.3(5) . . . . yes
C(13) C(14) C(15) C(16) 166.2(4) . . . . yes
C(14) C(13) C(12) C(31) -4.0(6) . . . . yes
C(14) C(15) N(3) C(18) 171.6(3) . . . . yes
C(14) C(15) C(16) C(17) -169.9(3) . . . . yes
C(14) C(15) C(16) C(33) 8.3(6) . . . . yes
C(15) N(3) C(18) C(17) -0.7(4) . . . . yes
C(15) N(3) C(18) C(19) 171.4(3) . . . . yes
C(15) C(16) C(17) C(18) -3.4(4) . . . . yes
C(15) C(16) C(17) C(35) 177.8(4) . . . . yes
C(15) C(16) C(33) C(34) -88.8(5) . . . . yes
C(16) C(15) N(3) C(18) -1.4(4) . . . . yes
C(16) C(17) C(18) C(19) -169.6(3) . . . . yes
C(16) C(17) C(35) C(36) 88.8(5) . . . . yes
C(17) C(16) C(33) C(34) 89.0(5) . . . . yes
C(17) C(18) C(19) C(20) 166.3(4) . . . . yes
C(18) C(17) C(16) C(33) 178.5(4) . . . . yes
C(18) C(17) C(35) C(36) -89.8(5) . . . . yes
C(18) C(19) C(20) C(21) -167.0(4) . . . . yes
C(19) C(18) C(17) C(35) 9.3(6) . . . . yes
C(19) C(20) N(4) C(23) -173.4(4) . . . . yes
C(19) C(20) C(21) C(22) 171.7(4) . . . . yes
C(19) C(20) C(21) C(37) -4.6(6) . . . . yes
C(20) N(4) C(23) C(22) 1.3(4) . . . . yes
C(20) N(4) C(23) C(24) -171.4(4) . . . . yes
C(20) C(21) C(22) C(23) 2.8(4) . . . . yes
C(20) C(21) C(22) C(39) -176.9(4) . . . . yes
C(20) C(21) C(37) C(38) 91.7(5) . . . . yes
C(21) C(20) N(4) C(23) 0.4(4) . . . . yes
C(21) C(22) C(23) C(24) 170.1(4) . . . . yes
C(21) C(22) C(39) C(40) 102.8(5) . . . . yes
C(22) C(21) C(37) C(38) -83.8(6) . . . . yes
C(23) C(22) C(21) C(37) 179.0(4) . . . . yes
C(23) C(22) C(39) C(40) -76.8(5) . . . . yes
C(24) C(5) C(6) C(25) 9.5(7) . . . . yes
C(24) C(23) C(22) C(39) -10.2(6) . . . . yes
C(25) C(6) C(7) C(27) -1.8(9) . . . . yes
C(29) C(11) C(12) C(31) -0.4(7) . . . . yes
C(33) C(16) C(17) C(35) -0.3(6) . . . . yes
C(37) C(21) C(22) C(39) -0.7(7) . . . . yes
C(37) C(21) C(22) C(39) -0.7(7) . . . . yes
